data_4076761
loop_
_publ_author_name
'Asadi, Ashrafolmolouk'
'Avent, Anthony G.'
'Eaborn, Colin'
'Hill, Michael S.'
'Hitchcock, Peter B.'
'Meehan, Margaret M.'
'Smith, J. David'

_publ_section_title
;
 Reactions of a Highly Crowded Triorganotin Iodide with Silver Salts.
 Migration of a Methyl Group from Silicon to Tin within a Cation
;
_journal_issue 11
_journal_name_full Organometallics
_journal_page_first 2183
_journal_paper_doi 10.1021/om011079z
_journal_volume 21
_journal_year 2002
_chemical_compound_source 'synthesis as described'
_chemical_formula_moiety 'C19 H15 F3 O3 S1 Si1'
_chemical_formula_structural 'C19 H15 F3 O3 S Si'
_chemical_formula_sum 'C19 H15 F3 O3 S Si'
_chemical_formula_weight 408.46
_chemical_name_common '[Ph2SiOSO2CF3]'
_chemical_name_systematic
;
 ?
;
_space_group_IT_number 14
_symmetry_cell_setting monoclinic
_symmetry_Int_Tables_number 14
_symmetry_space_group_name_Hall '-P 2ybc'
_symmetry_space_group_name_H-M 'P 1 21/c 1'
_atom_sites_solution_hydrogens geom
_atom_sites_solution_primary direct
_atom_sites_solution_secondary difmap
_audit_conform_dict_location ftp://ftp.iucr.org/cifdics/cif_core.dic
_audit_conform_dict_name cif_core.dic
_audit_conform_dict_version 2.1
_audit_creation_date 2001-06-19T12:53:08-00:00
_audit_creation_method 'WinGX routine CIF_UPDATE'
_cell_angle_alpha 90
_cell_angle_beta 91.934(4)
_cell_angle_gamma 90
_cell_formula_units_Z 4
_cell_length_a 10.3023(4)
_cell_length_b 9.0227(6)
_cell_length_c 20.3428(12)
_cell_measurement_reflns_used 6199
_cell_measurement_temperature 173(2)
_cell_measurement_theta_max 25.028
_cell_measurement_theta_min 3.705
_cell_measurement_wavelength 0.71073
_cell_volume 1889.88(18)
_computing_cell_refinement 'HKL Scalepack (Otwinowski & Minor 1997)'
_computing_data_reduction 'HKL Denzo and Scalepack (Otwinowski & Minor 1997)'
_computing_molecular_graphics 'Ortep-3 for Windows (Farrugia, 1997)'
_computing_publication_material 'WinGX publication routines (Farrugia, 1999)'
_computing_structure_refinement 'SHELXL-97 (Sheldrick, 1997)'
_computing_structure_solution 'SHELXS-97 (Sheldrick, 1997)'
_diffrn_ambient_temperature 173(2)
_diffrn_measured_fraction_theta_full 0.991
_diffrn_measured_fraction_theta_max 0.991
_diffrn_measurement_device KappaCCD
_diffrn_measurement_method CCD
_diffrn_radiation_monochromator graphite
_diffrn_radiation_probe x-ray
_diffrn_radiation_type MoK\a
_diffrn_radiation_wavelength 0.71073
_diffrn_reflns_av_R_equivalents 0.0554
_diffrn_reflns_av_unetI/netI 0.0569
_diffrn_reflns_limit_h_max 10
_diffrn_reflns_limit_h_min -12
_diffrn_reflns_limit_k_max 8
_diffrn_reflns_limit_k_min -10
_diffrn_reflns_limit_l_max 24
_diffrn_reflns_limit_l_min -21
_diffrn_reflns_number 9355
_diffrn_reflns_theta_full 25.02
_diffrn_reflns_theta_max 25.02
_diffrn_reflns_theta_min 3.76
_exptl_absorpt_coefficient_mu 0.28
_exptl_crystal_colour colourless
_exptl_crystal_density_diffrn 1.436
_exptl_crystal_density_method 'not measured'
_exptl_crystal_description prism
_exptl_crystal_F_000 840
_exptl_crystal_size_max 0.4
_exptl_crystal_size_mid 0.4
_exptl_crystal_size_min 0.3
_refine_diff_density_max 0.252
_refine_diff_density_min -0.34
_refine_diff_density_rms 0.051
_refine_ls_extinction_method none
_refine_ls_goodness_of_fit_ref 1.031
_refine_ls_hydrogen_treatment riding
_refine_ls_matrix_type full
_refine_ls_number_parameters 244
_refine_ls_number_reflns 3313
_refine_ls_number_restraints 0
_refine_ls_restrained_S_all 1.031
_refine_ls_R_factor_all 0.0622
_refine_ls_R_factor_gt 0.0415
_refine_ls_shift/su_max 0
_refine_ls_shift/su_mean 0
_refine_ls_structure_factor_coef Fsqd
_refine_ls_weighting_details 'calc w=1/[\s^2^(Fo^2^)+(0.0370P)^2^+0.9677P] where P=(Fo^2^+2Fc^2^)/3'
_refine_ls_weighting_scheme calc
_refine_ls_wR_factor_gt 0.0928
_refine_ls_wR_factor_ref 0.1022
_reflns_number_gt 2508
_reflns_number_total 3313
_reflns_threshold_expression >2sigma(I)
_cod_data_source_file om011079z.cif
_cod_data_source_block jds-7
_cod_original_sg_symbol_H-M P2(1)/c
_cod_database_code 4076761

loop_
_symmetry_equiv_pos_as_xyz
'x, y, z'
'-x, y+1/2, -z+1/2'
'-x, -y, -z'
'x, -y-1/2, z-1/2'

loop_
_atom_site_label
_atom_site_type_symbol
_atom_site_fract_x
_atom_site_fract_y
_atom_site_fract_z
_atom_site_U_iso_or_equiv
_atom_site_adp_type
_atom_site_occupancy
_atom_site_symmetry_multiplicity
_atom_site_calc_flag
_atom_site_refinement_flags
S S 0.08534(5) 0.12109(7) 0.17117(3) 0.02919(18) Uani 1 1 d .
Si Si 0.29121(6) 0.10748(7) 0.07354(3) 0.02599(18) Uani 1 1 d .
F1 F 0.14183(15) 0.37583(19) 0.22569(8) 0.0547(5) Uani 1 1 d .
F2 F -0.03545(17) 0.37547(19) 0.16779(8) 0.0578(5) Uani 1 1 d .
F3 F -0.02640(14) 0.26517(19) 0.26173(7) 0.0476(4) Uani 1 1 d .
O1 O 0.15875(15) 0.18253(18) 0.11292(7) 0.0293(4) Uani 1 1 d .
O2 O 0.17071(16) 0.0510(2) 0.21781(8) 0.0396(5) Uani 1 1 d .
O3 O -0.03156(16) 0.0517(2) 0.14971(9) 0.0426(5) Uani 1 1 d .
C1 C 0.4337(2) 0.1371(3) 0.12964(11) 0.0294(6) Uani 1 1 d .
C2 C 0.4463(2) 0.2639(3) 0.16887(13) 0.0409(7) Uani 1 1 d .
H2 H 0.3788 0.3357 0.1675 0.049 Uiso 1 1 calc R
C3 C 0.5541(3) 0.2872(4) 0.20933(14) 0.0509(8) Uani 1 1 d .
H3 H 0.5603 0.3736 0.236 0.061 Uiso 1 1 calc R
C4 C 0.6532(3) 0.1840(4) 0.21087(14) 0.0536(9) Uani 1 1 d .
H4 H 0.728 0.2 0.2386 0.064 Uiso 1 1 calc R
C5 C 0.6447(3) 0.0588(4) 0.17281(14) 0.0505(8) Uani 1 1 d .
H5 H 0.7134 -0.0115 0.174 0.061 Uiso 1 1 calc R
C6 C 0.5354(2) 0.0356(3) 0.13264(12) 0.0392(7) Uani 1 1 d .
H6 H 0.5298 -0.0516 0.1065 0.047 Uiso 1 1 calc R
C7 C 0.2919(2) 0.2210(3) -0.00197(11) 0.0278(5) Uani 1 1 d .
C8 C 0.4028(2) 0.2965(3) -0.02047(12) 0.0340(6) Uani 1 1 d .
H8 H 0.4796 0.2914 0.0067 0.041 Uiso 1 1 calc R
C9 C 0.4027(3) 0.3792(3) -0.07827(14) 0.0456(7) Uani 1 1 d .
H9 H 0.4789 0.4306 -0.0901 0.055 Uiso 1 1 calc R
C10 C 0.2925(3) 0.3867(3) -0.11824(13) 0.0505(8) Uani 1 1 d .
H10 H 0.2928 0.4423 -0.1579 0.061 Uiso 1 1 calc R
C11 C 0.1818(3) 0.3136(3) -0.10077(13) 0.0445(7) Uani 1 1 d .
H11 H 0.1057 0.3192 -0.1283 0.053 Uiso 1 1 calc R
C12 C 0.1806(2) 0.2320(3) -0.04349(12) 0.0361(6) Uani 1 1 d .
H12 H 0.1033 0.1825 -0.0319 0.043 Uiso 1 1 calc R
C13 C 0.2545(2) -0.0911(3) 0.05806(11) 0.0293(6) Uani 1 1 d .
C14 C 0.2595(3) -0.1946(3) 0.10931(13) 0.0422(7) Uani 1 1 d .
H14 H 0.2851 -0.1631 0.1524 0.051 Uiso 1 1 calc R
C15 C 0.2279(3) -0.3414(3) 0.09851(16) 0.0511(8) Uani 1 1 d .
H15 H 0.2312 -0.4098 0.134 0.061 Uiso 1 1 calc R
C16 C 0.1914(3) -0.3890(3) 0.03604(17) 0.0575(9) Uani 1 1 d .
H16 H 0.1689 -0.4898 0.0285 0.069 Uiso 1 1 calc R
C17 C 0.1881(3) -0.2898(3) -0.01504(16) 0.0585(9) Uani 1 1 d .
H17 H 0.1643 -0.3225 -0.0582 0.07 Uiso 1 1 calc R
C18 C 0.2190(3) -0.1425(3) -0.00430(13) 0.0422(7) Uani 1 1 d .
H18 H 0.2159 -0.0753 -0.0402 0.051 Uiso 1 1 calc R
C19 C 0.0388(2) 0.2959(3) 0.20815(13) 0.0362(6) Uani 1 1 d .

loop_
_atom_site_aniso_label
_atom_site_aniso_U_11
_atom_site_aniso_U_22
_atom_site_aniso_U_33
_atom_site_aniso_U_23
_atom_site_aniso_U_13
_atom_site_aniso_U_12
S 0.0296(3) 0.0319(4) 0.0260(3) 0.0002(3) 0.0007(2) -0.0016(3)
Si 0.0276(3) 0.0284(4) 0.0218(3) 0.0003(3) -0.0018(3) 0.0004(3)
F1 0.0583(10) 0.0504(11) 0.0557(11) -0.0211(9) 0.0069(8) -0.0149(8)
F2 0.0770(12) 0.0540(11) 0.0420(9) -0.0007(8) -0.0033(8) 0.0299(9)
F3 0.0489(9) 0.0616(11) 0.0332(9) -0.0055(8) 0.0121(7) 0.0072(8)
O1 0.0322(9) 0.0321(10) 0.0239(9) 0.0014(7) 0.0035(7) 0.0022(7)
O2 0.0436(10) 0.0445(12) 0.0304(10) 0.0099(8) -0.0026(8) 0.0046(8)
O3 0.0343(9) 0.0481(12) 0.0453(11) -0.0044(9) 0.0008(8) -0.0109(8)
C1 0.0305(12) 0.0360(15) 0.0216(12) 0.0014(11) -0.0006(10) -0.0013(11)
C2 0.0367(14) 0.0411(17) 0.0445(17) -0.0075(13) -0.0033(12) -0.0002(12)
C3 0.0428(16) 0.066(2) 0.0435(17) -0.0167(15) -0.0054(13) -0.0127(15)
C4 0.0312(15) 0.095(3) 0.0344(16) -0.0051(17) -0.0055(12) -0.0079(16)
C5 0.0348(15) 0.074(2) 0.0423(17) 0.0003(16) -0.0031(13) 0.0114(14)
C6 0.0338(14) 0.0490(18) 0.0348(15) -0.0026(13) -0.0006(11) 0.0040(12)
C7 0.0345(13) 0.0265(14) 0.0225(13) -0.0030(10) 0.0014(10) 0.0040(10)
C8 0.0324(13) 0.0383(16) 0.0313(14) 0.0025(12) 0.0028(11) 0.0037(11)
C9 0.0498(16) 0.0433(18) 0.0446(17) 0.0102(14) 0.0123(14) 0.0016(13)
C10 0.075(2) 0.0476(19) 0.0291(15) 0.0102(14) 0.0046(14) 0.0066(16)
C11 0.0553(17) 0.0445(18) 0.0328(15) 0.0018(13) -0.0147(13) 0.0038(14)
C12 0.0392(14) 0.0356(16) 0.0331(15) -0.0006(12) -0.0058(12) -0.0012(12)
C13 0.0291(12) 0.0307(15) 0.0279(13) -0.0023(11) -0.0003(10) 0.0020(10)
C14 0.0596(18) 0.0320(16) 0.0348(15) -0.0004(13) 0.0004(13) 0.0041(13)
C15 0.0676(19) 0.0287(16) 0.0573(19) 0.0064(15) 0.0086(16) 0.0058(14)
C16 0.0613(19) 0.0293(17) 0.081(2) -0.0110(17) -0.0122(17) 0.0004(14)
C17 0.077(2) 0.0401(19) 0.057(2) -0.0172(16) -0.0257(17) 0.0086(16)
C18 0.0541(16) 0.0385(17) 0.0332(15) -0.0053(13) -0.0109(13) 0.0080(13)
C19 0.0394(14) 0.0383(16) 0.0308(14) -0.0024(12) -0.0002(12) 0.0027(12)

loop_
_atom_type_symbol
_atom_type_description
_atom_type_scat_dispersion_real
_atom_type_scat_dispersion_imag
_atom_type_scat_source
C C 0.0033 0.0016 'International Tables Vol C Tables 4.2.6.8 and 6.1.1.4'
H H 0 0 'International Tables Vol C Tables 4.2.6.8 and 6.1.1.4'
F F 0.0171 0.0103 'International Tables Vol C Tables 4.2.6.8 and 6.1.1.4'
O O 0.0106 0.006 'International Tables Vol C Tables 4.2.6.8 and 6.1.1.4'
S S 0.1246 0.1234 'International Tables Vol C Tables 4.2.6.8 and 6.1.1.4'
Si Si 0.0817 0.0704 'International Tables Vol C Tables 4.2.6.8 and 6.1.1.4'

loop_
_geom_angle_atom_site_label_1
_geom_angle_atom_site_label_2
_geom_angle_atom_site_label_3
_geom_angle
O3 S O2 120.73(12)
O3 S O1 111.06(10)
O2 S O1 111.55(10)
O3 S C19 106.15(12)
O2 S C19 106.01(11)
O1 S C19 98.64(11)
O1 Si C1 106.14(9)
O1 Si C7 101.06(9)
C1 Si C7 114.10(11)
O1 Si C13 107.14(9)
C1 Si C13 113.41(11)
C7 Si C13 113.64(11)
S O1 Si 129.05(11)
C6 C1 C2 117.3(2)
C6 C1 Si 120.90(19)
C2 C1 Si 121.78(19)
C3 C2 C1 121.6(3)
C2 C3 C4 119.4(3)
C5 C4 C3 120.6(2)
C4 C5 C6 119.6(3)
C5 C6 C1 121.5(3)
C8 C7 C12 117.6(2)
C8 C7 Si 121.47(17)
C12 C7 Si 120.90(19)
C7 C8 C9 120.8(2)
C10 C9 C8 120.2(3)
C9 C10 C11 119.9(3)
C12 C11 C10 120.4(2)
C11 C12 C7 121.0(2)
C18 C13 C14 117.4(2)
C18 C13 Si 121.58(19)
C14 C13 Si 121.03(18)
C15 C14 C13 121.3(3)
C14 C15 C16 120.0(3)
C17 C16 C15 119.6(3)
C16 C17 C18 120.5(3)
C17 C18 C13 121.2(3)
F2 C19 F1 108.3(2)
F2 C19 F3 109.1(2)
F1 C19 F3 108.4(2)
F2 C19 S 111.78(18)
F1 C19 S 111.34(17)
F3 C19 S 107.84(18)

loop_
_geom_bond_atom_site_label_1
_geom_bond_atom_site_label_2
_geom_bond_distance
S O3 1.4135(17)
S O2 1.4203(17)
S O1 1.5310(16)
S C19 1.819(3)
Si O1 1.7425(16)
Si C1 1.848(2)
Si C7 1.847(2)
Si C13 1.856(3)
F1 C19 1.323(3)
F2 C19 1.316(3)
F3 C19 1.328(3)
C1 C6 1.391(3)
C1 C2 1.399(4)
C2 C3 1.376(4)
C3 C4 1.382(4)
C4 C5 1.371(4)
C5 C6 1.385(4)
C7 C8 1.393(3)
C7 C12 1.405(3)
C8 C9 1.393(4)
C9 C10 1.376(4)
C10 C11 1.374(4)
C11 C12 1.378(4)
C13 C18 1.388(3)
C13 C14 1.399(4)
C14 C15 1.380(4)
C15 C16 1.381(4)
C16 C17 1.371(4)
C17 C18 1.382(4)
